data_4326332
loop_
_publ_author_name
'Sabuj Kundu'
'William W. Brennessel'
'William D. Jones'

_publ_contact_author_address 'Department of Chemistry, University of Rochester, Rochester, New York 14627'
_publ_contact_author_email jones@chem.rochester.edu
_publ_contact_author_name 'William D. Jones'
_publ_section_title
;
 Synthesis and Reactivity of New Ni, Pd, and Pt
 2,6-Bis(di-tert-butylphosphinito)pyridine Pincer Complexes
;
_journal_name_full 'Inorganic Chemistry'
_journal_page_first 9443
_journal_page_last 9453
_journal_paper_doi 10.1021/ic201102v
_journal_volume 50
_journal_year 2011
_chemical_absolute_configuration ad
_chemical_formula_moiety '2(C21 H39 Cl N Ni O2 P2), Cl4 Ni, 2(C H2 Cl2)'
_chemical_formula_sum 'C44 H82 Cl10 N2 Ni3 O4 P4'
_chemical_formula_weight 1357.63
_chemical_name_common jonsk05
_chemical_name_systematic
; 
 [(PONOP)NiCl]2 NiCl4 
;
_space_group_IT_number 4
_symmetry_cell_setting monoclinic
_symmetry_space_group_name_Hall 'P 2yb'
_symmetry_space_group_name_H-M 'P 1 21 1'
_atom_sites_solution_hydrogens geom
_atom_sites_solution_primary direct
_atom_sites_solution_secondary difmap
_audit_creation_method SHELXL-97
_cell_angle_alpha 90.00
_cell_angle_beta 104.802(2)
_cell_angle_gamma 90.00
_cell_formula_units_Z 2
_cell_length_a 12.0398(13)
_cell_length_b 22.128(2)
_cell_length_c 12.1003(13)
_cell_measurement_reflns_used 3874
_cell_measurement_temperature 100.0(1)
_cell_measurement_theta_max 30.04
_cell_measurement_theta_min 2.53
_cell_volume 3116.7(6)
_computing_cell_refinement 'SAINT (Bruker, 2009)'
_computing_data_collection 'APEX2 (Bruker, 2009)'
_computing_data_reduction 'SAINT (Bruker, 2009)'
_computing_molecular_graphics 'SHELXTL (Sheldrick, 2008)'
_computing_publication_material 'SHELXTL (Sheldrick, 2008)'
_computing_structure_refinement 'SHELXL-97 (Sheldrick, 2008)'
_computing_structure_solution 'SIR97 (Altomare et al., 1999)'
_diffrn_ambient_temperature 100.0(1)
_diffrn_measured_fraction_theta_full 0.997
_diffrn_measured_fraction_theta_max 0.997
_diffrn_measurement_device_type 'Bruker SMART APEX II CCD Platform'
_diffrn_measurement_method 'area detector, \w scans per \f'
_diffrn_radiation_monochromator graphite
_diffrn_radiation_source 'fine-focus sealed tube'
_diffrn_radiation_type MoK\a
_diffrn_radiation_wavelength 0.71073
_diffrn_reflns_av_R_equivalents 0.0627
_diffrn_reflns_av_sigmaI/netI 0.0789
_diffrn_reflns_limit_h_max 18
_diffrn_reflns_limit_h_min -18
_diffrn_reflns_limit_k_max 34
_diffrn_reflns_limit_k_min -34
_diffrn_reflns_limit_l_max 18
_diffrn_reflns_limit_l_min -18
_diffrn_reflns_number 74719
_diffrn_reflns_theta_full 33.73
_diffrn_reflns_theta_max 33.73
_diffrn_reflns_theta_min 1.74
_diffrn_standards_number 0
_exptl_absorpt_coefficient_mu 1.467
_exptl_absorpt_correction_T_max 0.8917
_exptl_absorpt_correction_T_min 0.6203
_exptl_absorpt_correction_type multi-scan
_exptl_absorpt_process_details 'SADABS (Sheldrick, 2008)'
_exptl_crystal_colour 'dichroic yellow-green / orange'
_exptl_crystal_density_diffrn 1.447
_exptl_crystal_description plate
_exptl_crystal_F_000 1412
_exptl_crystal_size_max 0.36
_exptl_crystal_size_mid 0.30
_exptl_crystal_size_min 0.08
_refine_diff_density_max 0.897
_refine_diff_density_min -0.642
_refine_diff_density_rms 0.089
_refine_ls_abs_structure_details 'Flack H D (1983), 12032 Friedel pairs, Acta Cryst. A39, 876-881'
_refine_ls_abs_structure_Flack 0.000(9)
_refine_ls_extinction_method none
_refine_ls_goodness_of_fit_ref 1.018
_refine_ls_hydrogen_treatment constr
_refine_ls_matrix_type full
_refine_ls_number_parameters 661
_refine_ls_number_reflns 24702
_refine_ls_number_restraints 15
_refine_ls_restrained_S_all 1.019
_refine_ls_R_factor_all 0.0928
_refine_ls_R_factor_gt 0.0507
_refine_ls_shift/su_max 0.002
_refine_ls_shift/su_mean 0.000
_refine_ls_structure_factor_coef Fsqd
_refine_ls_weighting_details 'calc w=1/[\s^2^(Fo^2^)+(0.0527P)^2^+0.0062P] where P=(Fo^2^+2Fc^2^)/3'
_refine_ls_weighting_scheme calc
_refine_ls_wR_factor_gt 0.1066
_refine_ls_wR_factor_ref 0.1238
_reflns_number_gt 16353
_reflns_number_total 24702
_reflns_threshold_expression >2sigma(I)
_cod_data_source_file ic201102v_si_002_01.cif
_cod_data_source_block jonsk05_3aNiCl4
_cod_database_code 4326332

loop_
_symmetry_equiv_pos_as_xyz
'x, y, z'
'-x, y+1/2, -z'

loop_
_atom_site_label
_atom_site_type_symbol
_atom_site_fract_x
_atom_site_fract_y
_atom_site_fract_z
_atom_site_U_iso_or_equiv
_atom_site_adp_type
_atom_site_occupancy
_atom_site_symmetry_multiplicity
_atom_site_calc_flag
_atom_site_refinement_flags
_atom_site_disorder_assembly
_atom_site_disorder_group
Ni1 Ni 0.07741(3) 0.807686(17) 0.67350(3) 0.02296(8) Uani 1 1 d . . .
Cl1 Cl 0.07181(7) 0.84179(4) 0.50611(7) 0.03562(18) Uani 1 1 d . . .
P1 P 0.26281(7) 0.79082(4) 0.71900(7) 0.02637(16) Uani 1 1 d . . .
P2 P -0.10762(6) 0.81416(4) 0.65939(7) 0.02537(15) Uani 1 1 d . . .
O1 O 0.28012(19) 0.76655(11) 0.8529(2) 0.0343(5) Uani 1 1 d . . .
O2 O -0.10722(18) 0.80105(11) 0.79546(19) 0.0320(5) Uani 1 1 d . . .
N1 N 0.0860(2) 0.78229(12) 0.8235(2) 0.0246(5) Uani 1 1 d . . .
C1 C 0.1865(3) 0.76342(14) 0.8941(3) 0.0291(7) Uani 1 1 d . . .
C2 C 0.1958(3) 0.74261(15) 1.0019(3) 0.0331(7) Uani 1 1 d . . .
H2 H 0.2677 0.7295 1.0487 0.040 Uiso 1 1 calc R . .
C3 C 0.0986(3) 0.74111(16) 1.0414(3) 0.0352(7) Uani 1 1 d . . .
H3 H 0.1030 0.7269 1.1165 0.042 Uiso 1 1 calc R . .
C4 C -0.0056(3) 0.76003(16) 0.9728(3) 0.0354(7) Uani 1 1 d . . .
H4 H -0.0735 0.7588 0.9992 0.042 Uiso 1 1 calc R . .
C5 C -0.0081(3) 0.78078(14) 0.8647(3) 0.0288(6) Uani 1 1 d . . .
C6 C 0.3118(3) 0.72396(16) 0.6520(3) 0.0347(7) Uani 1 1 d . . .
C7 C 0.2235(4) 0.67479(19) 0.6567(5) 0.0614(13) Uani 1 1 d . . .
H7A H 0.2439 0.6375 0.6230 0.092 Uiso 1 1 calc R . .
H7B H 0.1471 0.6881 0.6137 0.092 Uiso 1 1 calc R . .
H7C H 0.2231 0.6674 0.7364 0.092 Uiso 1 1 calc R . .
C8 C 0.3095(4) 0.73636(19) 0.5282(4) 0.0511(10) Uani 1 1 d . . .
H8A H 0.3221 0.6986 0.4911 0.077 Uiso 1 1 calc R . .
H8B H 0.3702 0.7653 0.5249 0.077 Uiso 1 1 calc R . .
H8C H 0.2347 0.7533 0.4888 0.077 Uiso 1 1 calc R . .
C9 C 0.4315(4) 0.7027(2) 0.7156(4) 0.0609(13) Uani 1 1 d . . .
H9A H 0.4534 0.6679 0.6758 0.091 Uiso 1 1 calc R . .
H9B H 0.4314 0.6910 0.7937 0.091 Uiso 1 1 calc R . .
H9C H 0.4867 0.7355 0.7181 0.091 Uiso 1 1 calc R . .
C10 C 0.3573(3) 0.85798(15) 0.7431(3) 0.0303(7) Uani 1 1 d . . .
C11 C 0.2869(3) 0.90747(17) 0.7847(3) 0.0410(8) Uani 1 1 d . . .
H11A H 0.3315 0.9450 0.7984 0.062 Uiso 1 1 calc R . .
H11B H 0.2695 0.8943 0.8558 0.062 Uiso 1 1 calc R . .
H11C H 0.2150 0.9145 0.7263 0.062 Uiso 1 1 calc R . .
C12 C 0.3821(3) 0.87803(16) 0.6314(3) 0.0371(8) Uani 1 1 d . . .
H12A H 0.4192 0.9178 0.6418 0.056 Uiso 1 1 calc R . .
H12B H 0.3100 0.8805 0.5716 0.056 Uiso 1 1 calc R . .
H12C H 0.4333 0.8487 0.6089 0.056 Uiso 1 1 calc R . .
C13 C 0.4700(3) 0.8481(2) 0.8345(4) 0.0518(11) Uani 1 1 d . . .
H13A H 0.5138 0.8859 0.8472 0.078 Uiso 1 1 calc R . .
H13B H 0.5152 0.8168 0.8088 0.078 Uiso 1 1 calc R . .
H13C H 0.4530 0.8353 0.9060 0.078 Uiso 1 1 calc R . .
C14 C -0.1981(3) 0.75060(16) 0.5879(3) 0.0376(8) Uani 1 1 d . . .
C15 C -0.1350(4) 0.69301(19) 0.6371(5) 0.0599(12) Uani 1 1 d . . .
H15A H -0.1799 0.6577 0.6026 0.090 Uiso 1 1 calc R . .
H15B H -0.1250 0.6922 0.7201 0.090 Uiso 1 1 calc R . .
H15C H -0.0596 0.6920 0.6204 0.090 Uiso 1 1 calc R . .
C16 C -0.2075(4) 0.7517(2) 0.4596(4) 0.0602(12) Uani 1 1 d . . .
H16A H -0.2436 0.7142 0.4247 0.090 Uiso 1 1 calc R . .
H16B H -0.1306 0.7553 0.4468 0.090 Uiso 1 1 calc R . .
H16C H -0.2544 0.7863 0.4248 0.090 Uiso 1 1 calc R . .
C17 C -0.3174(4) 0.7516(2) 0.6100(5) 0.0710(16) Uani 1 1 d . . .
H17A H -0.3596 0.7151 0.5776 0.107 Uiso 1 1 calc R . .
H17B H -0.3592 0.7874 0.5741 0.107 Uiso 1 1 calc R . .
H17C H -0.3099 0.7527 0.6926 0.107 Uiso 1 1 calc R . .
C18 C -0.1744(3) 0.89008(14) 0.6355(3) 0.0275(6) Uani 1 1 d . . .
C19 C -0.0803(3) 0.93328(16) 0.6978(3) 0.0364(7) Uani 1 1 d . . .
H19A H -0.1099 0.9747 0.6899 0.055 Uiso 1 1 calc R . .
H19B H -0.0143 0.9304 0.6646 0.055 Uiso 1 1 calc R . .
H19C H -0.0564 0.9224 0.7790 0.055 Uiso 1 1 calc R . .
C20 C -0.2089(3) 0.90321(17) 0.5080(3) 0.0357(7) Uani 1 1 d . . .
H20A H -0.2391 0.9445 0.4951 0.054 Uiso 1 1 calc R . .
H20B H -0.2683 0.8745 0.4697 0.054 Uiso 1 1 calc R . .
H20C H -0.1417 0.8992 0.4769 0.054 Uiso 1 1 calc R . .
C21 C -0.2787(3) 0.89667(18) 0.6863(4) 0.0426(9) Uani 1 1 d . . .
H21A H -0.2985 0.9395 0.6888 0.064 Uiso 1 1 calc R . .
H21B H -0.2597 0.8800 0.7639 0.064 Uiso 1 1 calc R . .
H21C H -0.3442 0.8747 0.6386 0.064 Uiso 1 1 calc R . .
Ni2 Ni 0.09131(3) 0.958780(17) 0.17948(3) 0.02472(8) Uani 1 1 d . . .
Cl2 Cl 0.08423(7) 0.92245(4) 0.01307(7) 0.03580(18) Uani 1 1 d . . .
P3 P 0.27911(7) 0.95862(4) 0.23717(7) 0.02872(16) Uani 1 1 d . . .
P4 P -0.09485(7) 0.97013(4) 0.15313(7) 0.02788(17) Uani 1 1 d . . .
O3 O 0.29609(19) 0.97739(12) 0.3731(2) 0.0367(6) Uani 1 1 d . . .
O4 O -0.09925(19) 0.99166(12) 0.2835(2) 0.0361(5) Uani 1 1 d . . .
N2 N 0.0988(2) 0.98625(12) 0.3283(2) 0.0261(5) Uani 1 1 d . . .
C22 C 0.2006(3) 0.99295(15) 0.4058(3) 0.0285(6) Uani 1 1 d . . .
C23 C 0.2116(3) 1.01544(17) 0.5147(3) 0.0346(7) Uani 1 1 d . . .
H23 H 0.2848 1.0208 0.5667 0.041 Uiso 1 1 calc R . .
C24 C 0.1111(3) 1.02972(18) 0.5444(3) 0.0411(8) Uani 1 1 d . . .
H24 H 0.1152 1.0447 0.6189 0.049 Uiso 1 1 calc R . .
C25 C 0.0049(3) 1.02269(16) 0.4679(3) 0.0356(8) Uani 1 1 d . . .
H25 H -0.0640 1.0328 0.4882 0.043 Uiso 1 1 calc R . .
C26 C 0.0028(3) 1.00041(15) 0.3605(3) 0.0295(7) Uani 1 1 d . . .
C27 C 0.3512(3) 0.88390(17) 0.2531(3) 0.0341(7) Uani 1 1 d . . .
C28 C 0.2633(3) 0.84035(17) 0.2814(3) 0.0405(8) Uani 1 1 d . . .
H28A H 0.2950 0.7993 0.2898 0.061 Uiso 1 1 calc R . .
H28B H 0.1927 0.8411 0.2194 0.061 Uiso 1 1 calc R . .
H28C H 0.2462 0.8528 0.3529 0.061 Uiso 1 1 calc R . .
C29 C 0.3763(3) 0.86481(19) 0.1405(3) 0.0421(9) Uani 1 1 d . . .
H29A H 0.3938 0.8215 0.1430 0.063 Uiso 1 1 calc R . .
H29B H 0.4422 0.8877 0.1292 0.063 Uiso 1 1 calc R . .
H29C H 0.3089 0.8730 0.0772 0.063 Uiso 1 1 calc R . .
C30 C 0.4621(3) 0.8832(2) 0.3501(3) 0.0503(10) Uani 1 1 d . . .
H30A H 0.4892 0.8414 0.3649 0.075 Uiso 1 1 calc R . .
H30B H 0.4469 0.9003 0.4194 0.075 Uiso 1 1 calc R . .
H30C H 0.5211 0.9073 0.3277 0.075 Uiso 1 1 calc R . .
C31 C 0.3541(3) 1.02109(18) 0.1848(3) 0.0406(8) Uani 1 1 d . . .
C32 C 0.2924(4) 1.0786(2) 0.2041(4) 0.0528(10) Uani 1 1 d . . .
H32A H 0.3327 1.1138 0.1840 0.079 Uiso 1 1 calc R . .
H32B H 0.2914 1.0812 0.2847 0.079 Uiso 1 1 calc R . .
H32C H 0.2134 1.0778 0.1562 0.079 Uiso 1 1 calc R . .
C33 C 0.3438(5) 1.0127(3) 0.0556(4) 0.0676(15) Uani 1 1 d . . .
H33A H 0.3763 1.0480 0.0263 0.101 Uiso 1 1 calc R . .
H33B H 0.2626 1.0084 0.0148 0.101 Uiso 1 1 calc R . .
H33C H 0.3858 0.9763 0.0439 0.101 Uiso 1 1 calc R . .
C34 C 0.4801(4) 1.0257(2) 0.2511(4) 0.0584(12) Uani 1 1 d . . .
H34A H 0.5119 1.0642 0.2329 0.088 Uiso 1 1 calc R . .
H34B H 0.5234 0.9922 0.2295 0.088 Uiso 1 1 calc R . .
H34C H 0.4859 1.0239 0.3333 0.088 Uiso 1 1 calc R . .
C35 C -0.1844(3) 0.90141(17) 0.1356(3) 0.0323(7) Uani 1 1 d . . .
C36 C -0.1074(3) 0.85276(18) 0.2054(3) 0.0417(8) Uani 1 1 d . . .
H36A H -0.1515 0.8154 0.2036 0.063 Uiso 1 1 calc R . .
H36B H -0.0792 0.8664 0.2847 0.063 Uiso 1 1 calc R . .
H36C H -0.0421 0.8452 0.1728 0.063 Uiso 1 1 calc R . .
C37 C -0.2199(3) 0.8819(2) 0.0106(3) 0.0437(9) Uani 1 1 d . . .
H37A H -0.2541 0.8415 0.0050 0.066 Uiso 1 1 calc R . .
H37B H -0.1522 0.8811 -0.0202 0.066 Uiso 1 1 calc R . .
H37C H -0.2762 0.9106 -0.0332 0.066 Uiso 1 1 calc R . .
C38 C -0.2914(3) 0.9088(2) 0.1811(4) 0.0465(9) Uani 1 1 d . . .
H38A H -0.3285 0.8695 0.1817 0.070 Uiso 1 1 calc R . .
H38B H -0.3452 0.9367 0.1316 0.070 Uiso 1 1 calc R . .
H38C H -0.2689 0.9251 0.2590 0.070 Uiso 1 1 calc R . .
C39 C -0.1597(3) 1.03586(18) 0.0676(4) 0.0444(9) Uani 1 1 d . . .
C40 C -0.0764(4) 1.0884(2) 0.1154(5) 0.0640(13) Uani 1 1 d . . .
H40A H -0.1067 1.1260 0.0766 0.096 Uiso 1 1 calc R . .
H40B H -0.0009 1.0798 0.1023 0.096 Uiso 1 1 calc R . .
H40C H -0.0689 1.0926 0.1976 0.096 Uiso 1 1 calc R . .
C41 C -0.1628(4) 1.0262(2) -0.0573(4) 0.0605(13) Uani 1 1 d . . .
H41A H -0.1841 1.0641 -0.0993 0.091 Uiso 1 1 calc R . .
H41B H -0.2195 0.9950 -0.0896 0.091 Uiso 1 1 calc R . .
H41C H -0.0868 1.0133 -0.0636 0.091 Uiso 1 1 calc R . .
C42 C -0.2791(4) 1.0514(2) 0.0797(4) 0.0565(11) Uani 1 1 d . . .
H42A H -0.3000 1.0922 0.0501 0.085 Uiso 1 1 calc R . .
H42B H -0.2794 1.0498 0.1606 0.085 Uiso 1 1 calc R . .
H42C H -0.3347 1.0222 0.0364 0.085 Uiso 1 1 calc R . .
Ni3 Ni 0.41097(4) 0.58503(2) 0.34724(4) 0.03732(11) Uani 1 1 d . . .
Cl3 Cl 0.32384(9) 0.66439(4) 0.24103(9) 0.0478(2) Uani 1 1 d . . .
Cl4 Cl 0.28763(10) 0.55830(4) 0.45307(9) 0.0537(3) Uani 1 1 d . . .
Cl5 Cl 0.47085(11) 0.52032(5) 0.22936(10) 0.0585(3) Uani 1 1 d . . .
Cl6 Cl 0.57164(10) 0.61763(5) 0.46961(11) 0.0644(3) Uani 1 1 d . . .
C43 C 0.0450(7) 0.6259(4) 0.2631(7) 0.073(3) Uani 0.685(9) 1 d PD A 1
H43A H 0.1104 0.6289 0.2276 0.087 Uiso 0.685(9) 1 calc PR A 1
H43B H 0.0690 0.5996 0.3312 0.087 Uiso 0.685(9) 1 calc PR A 1
Cl7 Cl 0.0145(11) 0.6984(4) 0.3073(10) 0.1032(11) Uani 0.685(9) 1 d PD A 1
Cl8 Cl -0.0705(6) 0.5924(2) 0.1663(5) 0.1225(15) Uani 0.685(9) 1 d PD A 1
C43' C 0.0683(16) 0.6374(8) 0.3206(14) 0.073(3) Uani 0.315(9) 1 d PD A 5
H43C H 0.1481 0.6389 0.3129 0.087 Uiso 0.315(9) 1 calc PR A 5
H43D H 0.0692 0.6174 0.3940 0.087 Uiso 0.315(9) 1 calc PR A 5
Cl7' Cl 0.015(3) 0.7108(9) 0.321(2) 0.1032(11) Uani 0.315(9) 1 d PD A 5
Cl8' Cl -0.0164(12) 0.5957(6) 0.2082(10) 0.1225(15) Uani 0.315(9) 1 d PD A 5
C44 C 0.5744(7) 0.6665(5) 0.1677(9) 0.065(2) Uani 0.562(4) 1 d PD B 1
H44A H 0.5621 0.6833 0.2395 0.079 Uiso 0.562(4) 1 calc PR B 1
H44B H 0.5313 0.6280 0.1518 0.079 Uiso 0.562(4) 1 calc PR B 1
Cl9 Cl 0.5215(4) 0.7165(3) 0.0572(4) 0.144(3) Uani 0.562(4) 1 d PD B 1
Cl10 Cl 0.7188(2) 0.6524(2) 0.1856(3) 0.1346(19) Uani 0.562(4) 1 d PD B 1
C44' C 0.5918(14) 0.6716(5) 0.1543(8) 0.065(2) Uani 0.438(4) 1 d PD B 5
H44C H 0.6586 0.6439 0.1729 0.079 Uiso 0.438(4) 1 calc PR B 5
H44D H 0.5404 0.6611 0.2035 0.079 Uiso 0.438(4) 1 calc PR B 5
Cl9' Cl 0.5194(5) 0.6640(3) 0.0124(3) 0.1105(18) Uani 0.438(4) 1 d PD B 5
Cl0' Cl 0.6380(6) 0.7454(2) 0.1791(4) 0.161(3) Uani 0.438(4) 1 d PD B 5

loop_
_atom_site_aniso_label
_atom_site_aniso_U_11
_atom_site_aniso_U_22
_atom_site_aniso_U_33
_atom_site_aniso_U_23
_atom_site_aniso_U_13
_atom_site_aniso_U_12
Ni1 0.02078(17) 0.02822(18) 0.02074(18) 0.00296(15) 0.00687(14) -0.00001(14)
Cl1 0.0297(4) 0.0549(5) 0.0233(4) 0.0097(3) 0.0087(3) 0.0046(3)
P1 0.0216(3) 0.0331(4) 0.0251(4) 0.0053(3) 0.0072(3) 0.0013(3)
P2 0.0224(3) 0.0297(4) 0.0254(4) 0.0011(3) 0.0085(3) -0.0003(3)
O1 0.0260(11) 0.0476(14) 0.0292(12) 0.0125(10) 0.0071(9) 0.0035(9)
O2 0.0289(11) 0.0414(13) 0.0293(11) 0.0086(10) 0.0142(9) 0.0062(9)
N1 0.0267(12) 0.0265(12) 0.0220(13) 0.0027(10) 0.0090(10) -0.0012(9)
C1 0.0297(15) 0.0287(15) 0.0295(17) 0.0063(13) 0.0088(13) -0.0013(12)
C2 0.0368(17) 0.0353(17) 0.0269(17) 0.0115(14) 0.0079(13) 0.0012(13)
C3 0.048(2) 0.0328(17) 0.0284(18) 0.0084(14) 0.0162(15) 0.0016(14)
C4 0.046(2) 0.0347(17) 0.0313(18) 0.0095(14) 0.0210(15) 0.0041(14)
C5 0.0339(16) 0.0249(15) 0.0307(17) 0.0008(12) 0.0143(13) 0.0024(12)
C6 0.0337(17) 0.0355(18) 0.0382(19) 0.0043(14) 0.0150(14) 0.0074(13)
C7 0.074(3) 0.034(2) 0.093(4) -0.005(2) 0.052(3) -0.0081(19)
C8 0.069(3) 0.044(2) 0.045(2) -0.0061(18) 0.022(2) 0.0080(19)
C9 0.049(2) 0.073(3) 0.060(3) 0.004(2) 0.013(2) 0.033(2)
C10 0.0240(14) 0.0370(17) 0.0283(16) 0.0023(13) 0.0038(12) -0.0021(12)
C11 0.044(2) 0.042(2) 0.040(2) -0.0098(16) 0.0167(16) -0.0101(15)
C12 0.0361(18) 0.0382(18) 0.040(2) 0.0019(15) 0.0143(15) -0.0097(14)
C13 0.039(2) 0.068(3) 0.042(2) 0.012(2) -0.0020(17) -0.0127(19)
C14 0.0292(16) 0.0372(18) 0.050(2) -0.0057(16) 0.0163(15) -0.0052(13)
C15 0.059(3) 0.030(2) 0.087(4) -0.002(2) 0.013(2) -0.0098(18)
C16 0.069(3) 0.056(3) 0.055(3) -0.024(2) 0.014(2) -0.016(2)
C17 0.033(2) 0.074(3) 0.116(4) -0.045(3) 0.035(2) -0.028(2)
C18 0.0257(14) 0.0291(15) 0.0278(16) 0.0010(12) 0.0070(12) 0.0053(11)
C19 0.0384(18) 0.0315(17) 0.0370(19) -0.0041(14) 0.0054(15) 0.0015(13)
C20 0.0373(18) 0.0405(19) 0.0269(17) 0.0014(14) 0.0036(13) 0.0109(14)
C21 0.041(2) 0.044(2) 0.048(2) 0.0054(17) 0.0212(17) 0.0122(15)
Ni2 0.02204(17) 0.0328(2) 0.02057(19) -0.00094(16) 0.00783(14) 0.00173(15)
Cl2 0.0323(4) 0.0529(5) 0.0226(4) -0.0062(3) 0.0076(3) 0.0043(3)
P3 0.0225(3) 0.0415(4) 0.0234(4) -0.0054(4) 0.0083(3) -0.0022(3)
P4 0.0231(4) 0.0369(4) 0.0247(4) 0.0005(3) 0.0080(3) 0.0057(3)
O3 0.0247(11) 0.0600(16) 0.0254(12) -0.0101(11) 0.0064(9) -0.0015(10)
O4 0.0249(11) 0.0541(15) 0.0312(13) -0.0092(11) 0.0110(9) 0.0035(10)
N2 0.0277(13) 0.0319(13) 0.0214(13) -0.0010(10) 0.0112(10) 0.0002(10)
C22 0.0289(15) 0.0324(16) 0.0271(16) -0.0019(12) 0.0122(12) -0.0007(12)
C23 0.0384(18) 0.0419(19) 0.0233(16) -0.0049(14) 0.0078(14) -0.0031(14)
C24 0.047(2) 0.051(2) 0.0275(18) -0.0099(16) 0.0140(16) -0.0043(16)
C25 0.0412(19) 0.0395(18) 0.0314(18) -0.0092(14) 0.0189(15) -0.0042(14)
C26 0.0299(16) 0.0338(16) 0.0281(16) -0.0046(13) 0.0133(13) 0.0012(12)
C27 0.0232(15) 0.050(2) 0.0287(17) -0.0024(15) 0.0063(12) 0.0063(13)
C28 0.0385(19) 0.042(2) 0.042(2) 0.0011(16) 0.0123(16) 0.0079(15)
C29 0.0375(19) 0.059(2) 0.0327(19) -0.0089(17) 0.0137(15) 0.0081(16)
C30 0.0309(19) 0.077(3) 0.038(2) -0.002(2) -0.0001(15) 0.0148(18)
C31 0.0403(19) 0.049(2) 0.038(2) -0.0079(16) 0.0190(16) -0.0147(16)
C32 0.053(2) 0.043(2) 0.065(3) 0.003(2) 0.021(2) -0.0024(18)
C33 0.090(4) 0.075(3) 0.048(3) -0.007(2) 0.036(3) -0.038(3)
C34 0.044(2) 0.065(3) 0.075(3) -0.025(2) 0.030(2) -0.019(2)
C35 0.0229(14) 0.0463(19) 0.0287(17) -0.0016(14) 0.0087(12) 0.0015(12)
C36 0.0347(18) 0.049(2) 0.040(2) 0.0113(17) 0.0066(15) 0.0019(15)
C37 0.0329(19) 0.057(2) 0.038(2) -0.0074(18) 0.0036(15) -0.0018(16)
C38 0.0277(17) 0.069(3) 0.048(2) -0.003(2) 0.0176(16) -0.0008(16)
C39 0.042(2) 0.045(2) 0.050(2) 0.0146(18) 0.0199(17) 0.0180(16)
C40 0.060(3) 0.039(2) 0.095(4) 0.015(2) 0.023(3) 0.0142(19)
C41 0.059(3) 0.071(3) 0.052(3) 0.028(2) 0.013(2) 0.021(2)
C42 0.046(2) 0.059(3) 0.066(3) 0.013(2) 0.017(2) 0.0242(19)
Ni3 0.0444(3) 0.0266(2) 0.0369(2) 0.00118(18) 0.0030(2) 0.00387(17)
Cl3 0.0559(6) 0.0432(5) 0.0431(5) 0.0156(4) 0.0101(4) 0.0152(4)
Cl4 0.0722(7) 0.0377(5) 0.0557(6) 0.0010(4) 0.0245(5) -0.0085(4)
Cl5 0.0738(7) 0.0406(5) 0.0616(7) -0.0065(5) 0.0186(6) 0.0137(5)
Cl6 0.0545(6) 0.0514(6) 0.0714(8) -0.0089(5) -0.0127(5) 0.0000(5)
C43 0.084(6) 0.087(6) 0.059(7) 0.039(6) 0.039(6) 0.033(5)
Cl7 0.0914(12) 0.146(4) 0.083(3) -0.036(2) 0.0420(19) 0.023(3)
Cl8 0.151(5) 0.145(2) 0.075(3) -0.028(2) 0.035(3) -0.013(3)
C43' 0.084(6) 0.087(6) 0.059(7) 0.039(6) 0.039(6) 0.033(5)
Cl7' 0.0914(12) 0.146(4) 0.083(3) -0.036(2) 0.0420(19) 0.023(3)
Cl8' 0.151(5) 0.145(2) 0.075(3) -0.028(2) 0.035(3) -0.013(3)
C44 0.062(4) 0.069(4) 0.061(4) 0.010(3) 0.008(3) 0.008(3)
Cl9 0.138(3) 0.171(5) 0.153(4) 0.098(4) 0.091(3) 0.081(3)
Cl10 0.0475(16) 0.255(5) 0.095(2) -0.035(3) 0.0071(14) 0.025(2)
C44' 0.062(4) 0.069(4) 0.061(4) 0.010(3) 0.008(3) 0.008(3)
Cl9' 0.149(4) 0.111(4) 0.058(2) -0.014(2) 0.001(2) -0.027(3)
Cl0' 0.231(7) 0.115(4) 0.100(3) -0.002(3) -0.028(4) -0.103(4)

loop_
_atom_type_symbol
_atom_type_description
_atom_type_scat_dispersion_real
_atom_type_scat_dispersion_imag
_atom_type_scat_source
C C 0.0033 0.0016 'International Tables Vol C Tables 4.2.6.8 and 6.1.1.4'
H H 0.0000 0.0000 'International Tables Vol C Tables 4.2.6.8 and 6.1.1.4'
N N 0.0061 0.0033 'International Tables Vol C Tables 4.2.6.8 and 6.1.1.4'
O O 0.0106 0.0060 'International Tables Vol C Tables 4.2.6.8 and 6.1.1.4'
P P 0.1023 0.0942 'International Tables Vol C Tables 4.2.6.8 and 6.1.1.4'
Cl Cl 0.1484 0.1585 'International Tables Vol C Tables 4.2.6.8 and 6.1.1.4'
Ni Ni 0.3393 1.1124 'International Tables Vol C Tables 4.2.6.8 and 6.1.1.4'

loop_
_geom_angle_atom_site_label_1
_geom_angle_atom_site_label_2
_geom_angle_atom_site_label_3
_geom_angle
N1 Ni1 Cl1 176.58(9)
N1 Ni1 P1 84.55(8)
Cl1 Ni1 P1 94.67(3)
N1 Ni1 P2 84.20(8)
Cl1 Ni1 P2 96.72(3)
P1 Ni1 P2 168.41(4)
O1 P1 C10 100.76(14)
O1 P1 C6 101.13(14)
C10 P1 C6 117.29(16)
O1 P1 Ni1 99.51(9)
C10 P1 Ni1 116.69(11)
C6 P1 Ni1 116.34(12)
O2 P2 C14 100.48(15)
O2 P2 C18 101.73(13)
C14 P2 C18 115.82(16)
O2 P2 Ni1 99.48(8)
C14 P2 Ni1 116.79(11)
C18 P2 Ni1 117.54(11)
C1 O1 P1 117.9(2)
C5 O2 P2 116.7(2)
C5 N1 C1 117.3(3)
C5 N1 Ni1 121.3(2)
C1 N1 Ni1 121.4(2)
O1 C1 N1 116.7(3)
O1 C1 C2 120.0(3)
N1 C1 C2 123.3(3)
C1 C2 C3 118.2(3)
C1 C2 H2 120.9
C3 C2 H2 120.9
C2 C3 C4 120.6(3)
C2 C3 H3 119.7
C4 C3 H3 119.7
C5 C4 C3 117.8(3)
C5 C4 H4 121.1
C3 C4 H4 121.1
O2 C5 N1 117.1(3)
O2 C5 C4 120.1(3)
N1 C5 C4 122.8(3)
C8 C6 C9 109.3(3)
C8 C6 C7 109.1(4)
C9 C6 C7 109.7(4)
C8 C6 P1 111.1(2)
C9 C6 P1 113.0(3)
C7 C6 P1 104.4(2)
C6 C7 H7A 109.5
C6 C7 H7B 109.5
H7A C7 H7B 109.5
C6 C7 H7C 109.5
H7A C7 H7C 109.5
H7B C7 H7C 109.5
C6 C8 H8A 109.5
C6 C8 H8B 109.5
H8A C8 H8B 109.5
C6 C8 H8C 109.5
H8A C8 H8C 109.5
H8B C8 H8C 109.5
C6 C9 H9A 109.5
C6 C9 H9B 109.5
H9A C9 H9B 109.5
C6 C9 H9C 109.5
H9A C9 H9C 109.5
H9B C9 H9C 109.5
C12 C10 C13 110.1(3)
C12 C10 C11 109.4(3)
C13 C10 C11 108.9(3)
C12 C10 P1 110.3(2)
C13 C10 P1 113.3(3)
C11 C10 P1 104.7(2)
C10 C11 H11A 109.5
C10 C11 H11B 109.5
H11A C11 H11B 109.5
C10 C11 H11C 109.5
H11A C11 H11C 109.5
H11B C11 H11C 109.5
C10 C12 H12A 109.5
C10 C12 H12B 109.5
H12A C12 H12B 109.5
C10 C12 H12C 109.5
H12A C12 H12C 109.5
H12B C12 H12C 109.5
C10 C13 H13A 109.5
C10 C13 H13B 109.5
H13A C13 H13B 109.5
C10 C13 H13C 109.5
H13A C13 H13C 109.5
H13B C13 H13C 109.5
C15 C14 C17 109.9(4)
C15 C14 C16 108.1(4)
C17 C14 C16 110.5(4)
C15 C14 P2 106.1(3)
C17 C14 P2 112.0(3)
C16 C14 P2 110.2(3)
C14 C15 H15A 109.5
C14 C15 H15B 109.5
H15A C15 H15B 109.5
C14 C15 H15C 109.5
H15A C15 H15C 109.5
H15B C15 H15C 109.5
C14 C16 H16A 109.5
C14 C16 H16B 109.5
H16A C16 H16B 109.5
C14 C16 H16C 109.5
H16A C16 H16C 109.5
H16B C16 H16C 109.5
C14 C17 H17A 109.5
C14 C17 H17B 109.5
H17A C17 H17B 109.5
C14 C17 H17C 109.5
H17A C17 H17C 109.5
H17B C17 H17C 109.5
C20 C18 C19 111.0(3)
C20 C18 C21 110.4(3)
C19 C18 C21 108.7(3)
C20 C18 P2 109.1(2)
C19 C18 P2 104.7(2)
C21 C18 P2 112.9(2)
C18 C19 H19A 109.5
C18 C19 H19B 109.5
H19A C19 H19B 109.5
C18 C19 H19C 109.5
H19A C19 H19C 109.5
H19B C19 H19C 109.5
C18 C20 H20A 109.5
C18 C20 H20B 109.5
H20A C20 H20B 109.5
C18 C20 H20C 109.5
H20A C20 H20C 109.5
H20B C20 H20C 109.5
C18 C21 H21A 109.5
C18 C21 H21B 109.5
H21A C21 H21B 109.5
C18 C21 H21C 109.5
H21A C21 H21C 109.5
H21B C21 H21C 109.5
N2 Ni2 Cl2 176.87(9)
N2 Ni2 P3 84.39(8)
Cl2 Ni2 P3 95.09(3)
N2 Ni2 P4 84.24(8)
Cl2 Ni2 P4 96.43(3)
P3 Ni2 P4 168.25(4)
O3 P3 C31 101.85(15)
O3 P3 C27 100.62(15)
C31 P3 C27 116.46(17)
O3 P3 Ni2 99.87(8)
C31 P3 Ni2 116.39(14)
C27 P3 Ni2 116.90(12)
O4 P4 C39 101.28(16)
O4 P4 C35 100.72(14)
C39 P4 C35 115.82(18)
O4 P4 Ni2 100.01(9)
C39 P4 Ni2 116.28(13)
C35 P4 Ni2 117.86(11)
C22 O3 P3 117.1(2)
C26 O4 P4 116.82(19)
C22 N2 C26 117.8(3)
C22 N2 Ni2 121.0(2)
C26 N2 Ni2 121.2(2)
N2 C22 O3 117.2(3)
N2 C22 C23 123.5(3)
O3 C22 C23 119.3(3)
C22 C23 C24 116.9(3)
C22 C23 H23 121.6
C24 C23 H23 121.6
C25 C24 C23 121.4(3)
C25 C24 H24 119.3
C23 C24 H24 119.3
C24 C25 C26 117.5(3)
C24 C25 H25 121.3
C26 C25 H25 121.3
N2 C26 O4 117.5(3)
N2 C26 C25 122.9(3)
O4 C26 C25 119.5(3)
C29 C27 C28 109.3(3)
C29 C27 C30 110.3(3)
C28 C27 C30 109.8(3)
C29 C27 P3 110.3(3)
C28 C27 P3 104.6(2)
C30 C27 P3 112.4(3)
C27 C28 H28A 109.5
C27 C28 H28B 109.5
H28A C28 H28B 109.5
C27 C28 H28C 109.5
H28A C28 H28C 109.5
H28B C28 H28C 109.5
C27 C29 H29A 109.5
C27 C29 H29B 109.5
H29A C29 H29B 109.5
C27 C29 H29C 109.5
H29A C29 H29C 109.5
H29B C29 H29C 109.5
C27 C30 H30A 109.5
C27 C30 H30B 109.5
H30A C30 H30B 109.5
C27 C30 H30C 109.5
H30A C30 H30C 109.5
H30B C30 H30C 109.5
C32 C31 C34 108.8(3)
C32 C31 C33 109.8(4)
C34 C31 C33 110.6(4)
C32 C31 P3 105.8(3)
C34 C31 P3 112.1(3)
C33 C31 P3 109.6(3)
C31 C32 H32A 109.5
C31 C32 H32B 109.5
H32A C32 H32B 109.5
C31 C32 H32C 109.5
H32A C32 H32C 109.5
H32B C32 H32C 109.5
C31 C33 H33A 109.5
C31 C33 H33B 109.5
H33A C33 H33B 109.5
C31 C33 H33C 109.5
H33A C33 H33C 109.5
H33B C33 H33C 109.5
C31 C34 H34A 109.5
C31 C34 H34B 109.5
H34A C34 H34B 109.5
C31 C34 H34C 109.5
H34A C34 H34C 109.5
H34B C34 H34C 109.5
C37 C35 C36 109.0(3)
C37 C35 C38 109.7(3)
C36 C35 C38 108.9(3)
C37 C35 P4 110.8(3)
C36 C35 P4 105.3(2)
C38 C35 P4 113.0(3)
C35 C36 H36A 109.5
C35 C36 H36B 109.5
H36A C36 H36B 109.5
C35 C36 H36C 109.5
H36A C36 H36C 109.5
H36B C36 H36C 109.5
C35 C37 H37A 109.5
C35 C37 H37B 109.5
H37A C37 H37B 109.5
C35 C37 H37C 109.5
H37A C37 H37C 109.5
H37B C37 H37C 109.5
C35 C38 H38A 109.5
C35 C38 H38B 109.5
H38A C38 H38B 109.5
C35 C38 H38C 109.5
H38A C38 H38C 109.5
H38B C38 H38C 109.5
C41 C39 C42 110.2(4)
C41 C39 C40 109.1(4)
C42 C39 C40 109.4(4)
C41 C39 P4 110.4(3)
C42 C39 P4 113.6(3)
C40 C39 P4 104.0(3)
C39 C40 H40A 109.5
C39 C40 H40B 109.5
H40A C40 H40B 109.5
C39 C40 H40C 109.5
H40A C40 H40C 109.5
H40B C40 H40C 109.5
C39 C41 H41A 109.5
C39 C41 H41B 109.5
H41A C41 H41B 109.5
C39 C41 H41C 109.5
H41A C41 H41C 109.5
H41B C41 H41C 109.5
C39 C42 H42A 109.5
C39 C42 H42B 109.5
H42A C42 H42B 109.5
C39 C42 H42C 109.5
H42A C42 H42C 109.5
H42B C42 H42C 109.5
Cl6 Ni3 Cl5 105.10(5)
Cl6 Ni3 Cl3 108.80(5)
Cl5 Ni3 Cl3 107.94(4)
Cl6 Ni3 Cl4 106.88(5)
Cl5 Ni3 Cl4 123.31(5)
Cl3 Ni3 Cl4 104.27(4)
Cl8 C43 Cl7 113.6(5)
Cl8 C43 H43A 108.8
Cl7 C43 H43A 108.8
Cl8 C43 H43B 108.8
Cl7 C43 H43B 108.8
H43A C43 H43B 107.7
Cl8' C43' Cl7' 110.8(9)
Cl8' C43' H43C 109.5
Cl7' C43' H43C 109.5
Cl8' C43' H43D 109.5
Cl7' C43' H43D 109.5
H43C C43' H43D 108.1
Cl10 C44 Cl9 111.9(6)
Cl10 C44 H44A 109.2
Cl9 C44 H44A 109.2
Cl10 C44 H44B 109.2
Cl9 C44 H44B 109.2
H44A C44 H44B 107.9
Cl9' C44' Cl0' 108.9(6)
Cl9' C44' H44C 109.9
Cl0' C44' H44C 109.9
Cl9' C44' H44D 109.9
Cl0' C44' H44D 109.9
H44C C44' H44D 108.3

loop_
_geom_bond_atom_site_label_1
_geom_bond_atom_site_label_2
_geom_bond_distance
Ni1 N1 1.878(3)
Ni1 Cl1 2.1463(9)
Ni1 P1 2.1902(9)
Ni1 P2 2.1951(8)
P1 O1 1.669(2)
P1 C10 1.849(3)
P1 C6 1.854(4)
P2 O2 1.671(2)
P2 C14 1.853(4)
P2 C18 1.853(3)
O1 C1 1.345(4)
O2 C5 1.348(4)
N1 C5 1.350(4)
N1 C1 1.356(4)
C1 C2 1.362(5)
C2 C3 1.373(5)
C2 H2 0.9500
C3 C4 1.381(5)
C3 H3 0.9500
C4 C5 1.379(5)
C4 H4 0.9500
C6 C8 1.516(5)
C6 C9 1.525(5)
C6 C7 1.532(5)
C7 H7A 0.9800
C7 H7B 0.9800
C7 H7C 0.9800
C8 H8A 0.9800
C8 H8B 0.9800
C8 H8C 0.9800
C9 H9A 0.9800
C9 H9B 0.9800
C9 H9C 0.9800
C10 C12 1.523(5)
C10 C13 1.532(5)
C10 C11 1.546(5)
C11 H11A 0.9800
C11 H11B 0.9800
C11 H11C 0.9800
C12 H12A 0.9800
C12 H12B 0.9800
C12 H12C 0.9800
C13 H13A 0.9800
C13 H13B 0.9800
C13 H13C 0.9800
C14 C15 1.525(6)
C14 C17 1.527(5)
C14 C16 1.528(6)
C15 H15A 0.9800
C15 H15B 0.9800
C15 H15C 0.9800
C16 H16A 0.9800
C16 H16B 0.9800
C16 H16C 0.9800
C17 H17A 0.9800
C17 H17B 0.9800
C17 H17C 0.9800
C18 C20 1.520(5)
C18 C19 1.526(5)
C18 C21 1.540(5)
C19 H19A 0.9800
C19 H19B 0.9800
C19 H19C 0.9800
C20 H20A 0.9800
C20 H20B 0.9800
C20 H20C 0.9800
C21 H21A 0.9800
C21 H21B 0.9800
C21 H21C 0.9800
Ni2 N2 1.881(3)
Ni2 Cl2 2.1494(9)
Ni2 P3 2.1893(9)
Ni2 P4 2.1962(9)
P3 O3 1.657(2)
P3 C31 1.849(4)
P3 C27 1.854(4)
P4 O4 1.662(2)
P4 C39 1.840(4)
P4 C35 1.845(4)
O3 C22 1.353(4)
O4 C26 1.353(4)
N2 C22 1.347(4)
N2 C26 1.348(4)
C22 C23 1.382(5)
C23 C24 1.384(5)
C23 H23 0.9500
C24 C25 1.383(5)
C24 H24 0.9500
C25 C26 1.383(5)
C25 H25 0.9500
C27 C29 1.528(5)
C27 C28 1.533(5)
C27 C30 1.536(5)
C28 H28A 0.9800
C28 H28B 0.9800
C28 H28C 0.9800
C29 H29A 0.9800
C29 H29B 0.9800
C29 H29C 0.9800
C30 H30A 0.9800
C30 H30B 0.9800
C30 H30C 0.9800
C31 C32 1.522(6)
C31 C34 1.528(6)
C31 C33 1.547(5)
C32 H32A 0.9800
C32 H32B 0.9800
C32 H32C 0.9800
C33 H33A 0.9800
C33 H33B 0.9800
C33 H33C 0.9800
C34 H34A 0.9800
C34 H34B 0.9800
C34 H34C 0.9800
C35 C37 1.525(5)
C35 C36 1.527(5)
C35 C38 1.534(5)
C36 H36A 0.9800
C36 H36B 0.9800
C36 H36C 0.9800
C37 H37A 0.9800
C37 H37B 0.9800
C37 H37C 0.9800
C38 H38A 0.9800
C38 H38B 0.9800
C38 H38C 0.9800
C39 C41 1.517(6)
C39 C42 1.521(5)
C39 C40 1.548(7)
C40 H40A 0.9800
C40 H40B 0.9800
C40 H40C 0.9800
C41 H41A 0.9800
C41 H41B 0.9800
C41 H41C 0.9800
C42 H42A 0.9800
C42 H42B 0.9800
C42 H42C 0.9800
Ni3 Cl6 2.2341(12)
Ni3 Cl5 2.2650(12)
Ni3 Cl3 2.2687(10)
Ni3 Cl4 2.2729(12)
C43 Cl8 1.738(6)
C43 Cl7 1.759(6)
C43 H43A 0.9900
C43 H43B 0.9900
C43' Cl8' 1.741(8)
C43' Cl7' 1.744(8)
C43' H43C 0.9900
C43' H43D 0.9900
C44 Cl10 1.725(9)
C44 Cl9 1.726(7)
C44 H44A 0.9900
C44 H44B 0.9900
C44' Cl9' 1.724(8)
C44' Cl0' 1.728(8)
C44' H44C 0.9900
C44' H44D 0.9900

loop_
_geom_torsion_atom_site_label_1
_geom_torsion_atom_site_label_2
_geom_torsion_atom_site_label_3
_geom_torsion_atom_site_label_4
_geom_torsion
N1 Ni1 P1 O1 0.82(12)
Cl1 Ni1 P1 O1 177.47(10)
P2 Ni1 P1 O1 -13.3(2)
N1 Ni1 P1 C10 -106.41(15)
Cl1 Ni1 P1 C10 70.25(13)
P2 Ni1 P1 C10 -120.5(2)
N1 Ni1 P1 C6 108.35(15)
Cl1 Ni1 P1 C6 -74.99(13)
P2 Ni1 P1 C6 94.3(2)
N1 Ni1 P2 O2 7.14(12)
Cl1 Ni1 P2 O2 -169.54(9)
P1 Ni1 P2 O2 21.2(2)
N1 Ni1 P2 C14 -99.76(16)
Cl1 Ni1 P2 C14 83.55(15)
P1 Ni1 P2 C14 -85.7(2)
N1 Ni1 P2 C18 115.78(15)
Cl1 Ni1 P2 C18 -60.90(12)
P1 Ni1 P2 C18 129.9(2)
C10 P1 O1 C1 120.1(3)
C6 P1 O1 C1 -119.0(3)
Ni1 P1 O1 C1 0.4(3)
C14 P2 O2 C5 108.4(2)
C18 P2 O2 C5 -132.2(2)
Ni1 P2 O2 C5 -11.3(2)
Cl1 Ni1 N1 C5 102.4(14)
P1 Ni1 N1 C5 179.4(2)
P2 Ni1 N1 C5 -3.5(2)
Cl1 Ni1 N1 C1 -79.2(15)
P1 Ni1 N1 C1 -2.2(2)
P2 Ni1 N1 C1 175.0(2)
P1 O1 C1 N1 -2.1(4)
P1 O1 C1 C2 178.5(3)
C5 N1 C1 O1 -178.4(3)
Ni1 N1 C1 O1 3.0(4)
C5 N1 C1 C2 1.0(5)
Ni1 N1 C1 C2 -177.6(3)
O1 C1 C2 C3 178.9(3)
N1 C1 C2 C3 -0.5(5)
C1 C2 C3 C4 0.3(5)
C2 C3 C4 C5 -0.6(5)
P2 O2 C5 N1 10.5(4)
P2 O2 C5 C4 -169.9(3)
C1 N1 C5 O2 178.3(3)
Ni1 N1 C5 O2 -3.2(4)
C1 N1 C5 C4 -1.3(5)
Ni1 N1 C5 C4 177.3(3)
C3 C4 C5 O2 -178.5(3)
C3 C4 C5 N1 1.1(5)
O1 P1 C6 C8 -177.2(3)
C10 P1 C6 C8 -68.8(3)
Ni1 P1 C6 C8 76.2(3)
O1 P1 C6 C9 -53.9(3)
C10 P1 C6 C9 54.5(3)
Ni1 P1 C6 C9 -160.5(3)
O1 P1 C6 C7 65.3(3)
C10 P1 C6 C7 173.7(3)
Ni1 P1 C6 C7 -41.3(3)
O1 P1 C10 C12 164.2(2)
C6 P1 C10 C12 55.6(3)
Ni1 P1 C10 C12 -89.3(2)
O1 P1 C10 C13 40.2(3)
C6 P1 C10 C13 -68.4(3)
Ni1 P1 C10 C13 146.7(3)
O1 P1 C10 C11 -78.3(2)
C6 P1 C10 C11 173.1(2)
Ni1 P1 C10 C11 28.2(3)
O2 P2 C14 C15 -61.1(3)
C18 P2 C14 C15 -169.7(3)
Ni1 P2 C14 C15 45.2(3)
O2 P2 C14 C17 58.8(4)
C18 P2 C14 C17 -49.8(4)
Ni1 P2 C14 C17 165.1(3)
O2 P2 C14 C16 -177.9(3)
C18 P2 C14 C16 73.5(3)
Ni1 P2 C14 C16 -71.6(3)
O2 P2 C18 C20 -166.1(2)
C14 P2 C18 C20 -58.3(3)
Ni1 P2 C18 C20 86.5(2)
O2 P2 C18 C19 75.0(2)
C14 P2 C18 C19 -177.1(2)
Ni1 P2 C18 C19 -32.3(3)
O2 P2 C18 C21 -43.1(3)
C14 P2 C18 C21 64.8(3)
Ni1 P2 C18 C21 -150.4(2)
N2 Ni2 P3 O3 4.21(13)
Cl2 Ni2 P3 O3 -172.69(11)
P4 Ni2 P3 O3 18.8(2)
N2 Ni2 P3 C31 -104.40(16)
Cl2 Ni2 P3 C31 78.70(14)
P4 Ni2 P3 C31 -89.8(2)
N2 Ni2 P3 C27 111.54(15)
Cl2 Ni2 P3 C27 -65.36(13)
P4 Ni2 P3 C27 126.2(2)
N2 Ni2 P4 O4 -2.55(13)
Cl2 Ni2 P4 O4 174.37(10)
P3 Ni2 P4 O4 -17.2(2)
N2 Ni2 P4 C39 105.43(18)
Cl2 Ni2 P4 C39 -77.65(16)
P3 Ni2 P4 C39 90.8(2)
N2 Ni2 P4 C35 -110.43(15)
Cl2 Ni2 P4 C35 66.49(13)
P3 Ni2 P4 C35 -125.1(2)
C31 P3 O3 C22 113.2(3)
C27 P3 O3 C22 -126.7(3)
Ni2 P3 O3 C22 -6.7(3)
C39 P4 O4 C26 -114.8(3)
C35 P4 O4 C26 125.9(3)
Ni2 P4 O4 C26 4.8(3)
Cl2 Ni2 N2 C22 78.5(16)
P3 Ni2 N2 C22 -2.0(2)
P4 Ni2 N2 C22 -179.0(2)
Cl2 Ni2 N2 C26 -102.1(15)
P3 Ni2 N2 C26 177.4(3)
P4 Ni2 N2 C26 0.4(2)
C26 N2 C22 O3 178.7(3)
Ni2 N2 C22 O3 -1.9(4)
C26 N2 C22 C23 -2.3(5)
Ni2 N2 C22 C23 177.1(3)
P3 O3 C22 N2 6.3(4)
P3 O3 C22 C23 -172.8(3)
N2 C22 C23 C24 2.0(5)
O3 C22 C23 C24 -179.0(3)
C22 C23 C24 C25 -1.0(6)
C23 C24 C25 C26 0.5(6)
C22 N2 C26 O4 -177.8(3)
Ni2 N2 C26 O4 2.8(4)
C22 N2 C26 C25 1.6(5)
Ni2 N2 C26 C25 -177.7(3)
P4 O4 C26 N2 -5.3(4)
P4 O4 C26 C25 175.2(3)
C24 C25 C26 N2 -0.8(5)
C24 C25 C26 O4 178.7(3)
O3 P3 C27 C29 -164.3(2)
C31 P3 C27 C29 -55.2(3)
Ni2 P3 C27 C29 88.8(3)
O3 P3 C27 C28 78.3(2)
C31 P3 C27 C28 -172.6(2)
Ni2 P3 C27 C28 -28.6(3)
O3 P3 C27 C30 -40.8(3)
C31 P3 C27 C30 68.3(3)
Ni2 P3 C27 C30 -147.7(2)
O3 P3 C31 C32 -59.6(3)
C27 P3 C31 C32 -167.9(3)
Ni2 P3 C31 C32 47.8(3)
O3 P3 C31 C34 58.8(3)
C27 P3 C31 C34 -49.5(3)
Ni2 P3 C31 C34 166.3(2)
O3 P3 C31 C33 -178.0(3)
C27 P3 C31 C33 73.7(4)
Ni2 P3 C31 C33 -70.5(3)
O4 P4 C35 C37 165.1(2)
C39 P4 C35 C37 56.9(3)
Ni2 P4 C35 C37 -87.4(2)
O4 P4 C35 C36 -77.2(2)
C39 P4 C35 C36 174.6(2)
Ni2 P4 C35 C36 30.3(3)
O4 P4 C35 C38 41.5(3)
C39 P4 C35 C38 -66.7(3)
Ni2 P4 C35 C38 149.0(2)
O4 P4 C39 C41 179.1(3)
C35 P4 C39 C41 -73.0(3)
Ni2 P4 C39 C41 71.9(3)
O4 P4 C39 C42 -56.6(4)
C35 P4 C39 C42 51.3(4)
Ni2 P4 C39 C42 -163.8(3)
O4 P4 C39 C40 62.2(3)
C35 P4 C39 C40 170.1(3)
Ni2 P4 C39 C40 -45.0(3)
